data_7062884
loop_
_publ_author_name
'Lakeev, Alexander P.'
'Sukhikh, Taisiya S.'
'Kurzina, Irina A.'
'Korotchenko, Natalia M.'
'Nikitin, Dmitriy S.'

_publ_section_title
;
 Salts of barbituric and 2-thiobarbituric acids with imidazole:
 polymorphism, supramolecular structure, thermal stability and water
 solubility
;
_journal_issue 47
_journal_name_full 'New Journal of Chemistry'
_journal_page_first 21790
_journal_page_last 21803
_journal_paper_doi 10.1039/D3NJ04516A
_journal_volume 47
_journal_year 2023
_chemical_formula_moiety '2(C2 H1.5 N O S0.5), C3 H5 N2'
_chemical_formula_sum 'C7 H8 N4 O2 S'
_chemical_formula_weight 212.23
_space_group_crystal_system monoclinic
_space_group_IT_number 11
_space_group_name_Hall '-P 2yb'
_space_group_name_H-M_alt 'P 1 21/m 1'
_atom_sites_solution_hydrogens geom
_atom_sites_solution_primary dual
_audit_creation_date 2023-02-01
_audit_creation_method
;
Olex2 1.5
(compiled 2022.04.07 svn.rca3783a0 for OlexSys, GUI svn.r6498)
;
_audit_update_record
;
2023-02-25 deposited with the CCDC.	2023-10-31 downloaded from the CCDC.
;
_cell_angle_alpha 90
_cell_angle_beta 112.3500(10)
_cell_angle_gamma 90
_cell_formula_units_Z 4
_cell_length_a 8.5356(4)
_cell_length_b 11.9051(6)
_cell_length_c 10.5692(4)
_cell_measurement_reflns_used 3442
_cell_measurement_temperature 150(2)
_cell_measurement_theta_max 26.26
_cell_measurement_theta_min 2.58
_cell_volume 993.33(8)
_computing_cell_refinement 'Bruker SAINT'
_computing_data_collection 'Bruker APEX3'
_computing_data_reduction 'Bruker SAINT'
_computing_molecular_graphics 'Olex2 1.5 (Dolomanov et al., 2009)'
_computing_publication_material 'Olex2 1.5 (Dolomanov et al., 2009)'
_computing_structure_refinement 'SHELXL 2014/7 (Sheldrick, 2015)'
_computing_structure_solution 'SHELXT 2014/5 (Sheldrick, 2014)'
_diffrn_ambient_temperature 150(2)
_diffrn_detector_area_resol_mean 7.41
_diffrn_detector_type 'Bruker PHOTON III area detector'
_diffrn_measured_fraction_theta_full 0.997
_diffrn_measured_fraction_theta_max 0.997
_diffrn_measurement_device 'three-circle diffractometer'
_diffrn_measurement_device_type 'Bruker D8 Venture diffractometer'
_diffrn_measurement_method '\w and \f scans'
_diffrn_radiation_type MoK\a
_diffrn_radiation_wavelength 0.71073
_diffrn_reflns_av_R_equivalents 0.0276
_diffrn_reflns_av_unetI/netI 0.0258
_diffrn_reflns_Laue_measured_fraction_full 0.997
_diffrn_reflns_Laue_measured_fraction_max 0.997
_diffrn_reflns_limit_h_max 10
_diffrn_reflns_limit_h_min -10
_diffrn_reflns_limit_k_max 14
_diffrn_reflns_limit_k_min -11
_diffrn_reflns_limit_l_max 13
_diffrn_reflns_limit_l_min -12
_diffrn_reflns_number 8034
_diffrn_reflns_point_group_measured_fraction_full 0.997
_diffrn_reflns_point_group_measured_fraction_max 0.997
_diffrn_reflns_theta_full 25.242
_diffrn_reflns_theta_max 26.366
_diffrn_reflns_theta_min 2.580
_exptl_absorpt_coefficient_mu 0.306
_exptl_absorpt_correction_T_max 0.7454
_exptl_absorpt_correction_T_min 0.6585
_exptl_absorpt_correction_type multi-scan
_exptl_absorpt_process_details
;
SADABS-2016/2 (Bruker,2016/2) was used for absorption correction.
wR2(int) was 0.1229 before and 0.0493 after correction.
The Ratio of minimum to maximum transmission is 0.8834.
The \l/2 correction factor is Not present.
;
_exptl_crystal_colour colourless
_exptl_crystal_colour_primary colourless
_exptl_crystal_density_diffrn 1.419
_exptl_crystal_description plank
_exptl_crystal_F_000 440
_exptl_crystal_size_max 0.22
_exptl_crystal_size_mid 0.11
_exptl_crystal_size_min 0.05
_refine_diff_density_max 0.219
_refine_diff_density_min -0.229
_refine_diff_density_rms 0.049
_refine_ls_extinction_method none
_refine_ls_goodness_of_fit_ref 1.050
_refine_ls_hydrogen_treatment constr
_refine_ls_matrix_type full
_refine_ls_number_parameters 136
_refine_ls_number_reflns 2121
_refine_ls_number_restraints 0
_refine_ls_restrained_S_all 1.050
_refine_ls_R_factor_all 0.0433
_refine_ls_R_factor_gt 0.0342
_refine_ls_shift/su_max 0.001
_refine_ls_shift/su_mean 0.000
_refine_ls_structure_factor_coef Fsqd
_refine_ls_weighting_details 'w=1/[\s^2^(Fo^2^)+(0.0394P)^2^+0.4305P] where P=(Fo^2^+2Fc^2^)/3'
_refine_ls_weighting_scheme calc
_refine_ls_wR_factor_gt 0.0828
_refine_ls_wR_factor_ref 0.0890
_reflns_Friedel_coverage 0.000
_reflns_number_gt 1775
_reflns_number_total 2121
_reflns_threshold_expression 'I > 2\s(I)'
_cod_data_source_file d3nj04516a2.cif
_cod_data_source_block kurz_socr_2
_cod_depositor_comments 'Adding full bibliography for 7062883--7062885.cif.'
_cod_database_code 7062884
_shelx_shelxl_version_number 2014/7
_shelx_space_group_comment
;
The symmetry employed for this shelxl refinement is uniquely defined
by the following loop, which should always be used as a source of
symmetry information in preference to the above space-group names.
They are only intended as comments.
;
_shelx_estimated_absorpt_t_max 0.985
_shelx_estimated_absorpt_t_min 0.936
_olex2_refinement_description
;
1. Fixed Uiso
 At 1.2 times of:
  All C(H) groups, All N(H) groups
2.a Aromatic/amide H refined with riding coordinates:
 N11(H11), C13(H13), N11(H11), C13(H13), N21(H21), N23(H23), C22(H22),
 C24(H24), C25(H25)
;
_olex2_submission_special_instructions 'No special instructions were received'

loop_
_space_group_symop_operation_xyz
'x, y, z'
'-x, y+1/2, -z'
'-x, -y, -z'
'x, -y-1/2, z'

loop_
_atom_site_label
_atom_site_type_symbol
_atom_site_fract_x
_atom_site_fract_y
_atom_site_fract_z
_atom_site_U_iso_or_equiv
_atom_site_adp_type
_atom_site_occupancy
_atom_site_site_symmetry_order
_atom_site_calc_flag
_atom_site_refinement_flags_posn
_atom_site_refinement_flags_adp
_atom_site_refinement_flags_occupancy
_atom_site_disorder_assembly
_atom_site_disorder_group
S11_1 S 0.85159(8) 0.2500 0.57951(6) 0.02425(16) Uani 1 2 d S T P . .
O12_1 O 0.78839(15) 0.44938(9) 0.96369(11) 0.0255(3) Uani 1 1 d . . . . .
N11_1 N 0.80745(17) 0.34609(11) 0.79072(13) 0.0196(3) Uani 1 1 d . . . . .
H11_1 H 0.8095 0.4099 0.7494 0.024 Uiso 1 1 calc R U . . .
C12_1 C 0.8207(3) 0.2500 0.7270(2) 0.0192(5) Uani 1 2 d S T P . .
C13_1 C 0.7808(3) 0.2500 0.9784(2) 0.0215(5) Uani 1 2 d S T P . .
H13_1 H 0.7669 0.2500 1.0635 0.026 Uiso 1 2 calc R U P . .
C14_1 C 0.7909(2) 0.35176(13) 0.91669(16) 0.0200(3) Uani 1 1 d . . . . .
S11_2 S 0.76521(7) 0.7500 1.04991(5) 0.02136(16) Uani 1 2 d S T P . .
O12_2 O 0.83159(14) 0.55148(9) 0.66568(11) 0.0234(3) Uani 1 1 d . . . . .
N11_2 N 0.81026(16) 0.65350(11) 0.83928(12) 0.0176(3) Uani 1 1 d . . . . .
H11_2 H 0.8051 0.5895 0.8793 0.021 Uiso 1 1 calc R U . . .
C12_2 C 0.7986(3) 0.7500 0.9037(2) 0.0177(5) Uani 1 2 d S T P . .
C13_2 C 0.8418(3) 0.7500 0.6535(2) 0.0214(5) Uani 1 2 d S T P . .
H13_2 H 0.8585 0.7500 0.5696 0.026 Uiso 1 2 calc R U P . .
C14_2 C 0.82971(19) 0.64857(13) 0.71451(15) 0.0188(3) Uani 1 1 d . . . . .
N21_3 N 0.26876(17) 0.49002(12) 0.60593(13) 0.0238(3) Uani 1 1 d . . . . .
H21_3 H 0.2369 0.4646 0.5217 0.029 Uiso 1 1 calc R U . . .
N23_3 N 0.27592(18) 0.52168(12) 0.80788(13) 0.0247(3) Uani 1 1 d . . . . .
H23_3 H 0.2491 0.5210 0.8805 0.030 Uiso 1 1 calc R U . . .
C22_3 C 0.1915(2) 0.46982(15) 0.69076(16) 0.0248(4) Uani 1 1 d . . . . .
H22_3 H 0.0923 0.4256 0.6711 0.030 Uiso 1 1 calc R U . . .
C24_3 C 0.4114(2) 0.57631(16) 0.79770(17) 0.0307(4) Uani 1 1 d . . . . .
H24_3 H 0.4934 0.6197 0.8669 0.037 Uiso 1 1 calc R U . . .
C25_3 C 0.4060(2) 0.55675(18) 0.67048(18) 0.0344(4) Uani 1 1 d . . . . .
H25_3 H 0.4834 0.5843 0.6328 0.041 Uiso 1 1 calc R U . . .

loop_
_atom_site_aniso_label
_atom_site_aniso_U_11
_atom_site_aniso_U_22
_atom_site_aniso_U_33
_atom_site_aniso_U_23
_atom_site_aniso_U_13
_atom_site_aniso_U_12
S11_1 0.0412(4) 0.0185(3) 0.0177(3) 0.000 0.0164(3) 0.000
O12_1 0.0455(7) 0.0154(6) 0.0217(6) -0.0022(4) 0.0199(5) -0.0001(5)
N11_1 0.0322(8) 0.0122(7) 0.0175(6) 0.0014(5) 0.0128(6) 0.0009(6)
C12_1 0.0232(12) 0.0171(12) 0.0177(10) 0.000 0.0081(9) 0.000
C13_1 0.0320(13) 0.0190(12) 0.0170(10) 0.000 0.0132(9) 0.000
C14_1 0.0240(8) 0.0192(9) 0.0181(8) -0.0014(6) 0.0095(6) 0.0008(7)
S11_2 0.0335(3) 0.0185(3) 0.0150(3) 0.000 0.0126(2) 0.000
O12_2 0.0402(7) 0.0146(6) 0.0196(6) -0.0026(4) 0.0161(5) -0.0007(5)
N11_2 0.0280(7) 0.0117(7) 0.0147(6) 0.0005(5) 0.0100(5) -0.0003(5)
C12_2 0.0202(11) 0.0159(11) 0.0163(10) 0.000 0.0062(9) 0.000
C13_2 0.0338(13) 0.0179(12) 0.0162(10) 0.000 0.0136(10) 0.000
C14_2 0.0220(8) 0.0184(9) 0.0167(7) -0.0016(6) 0.0082(6) -0.0002(6)
N21_3 0.0313(8) 0.0257(8) 0.0160(6) -0.0022(6) 0.0108(6) -0.0016(6)
N23_3 0.0336(8) 0.0269(8) 0.0171(6) -0.0005(6) 0.0137(6) -0.0009(6)
C22_3 0.0295(9) 0.0247(9) 0.0230(8) -0.0016(7) 0.0131(7) -0.0040(7)
C24_3 0.0316(9) 0.0362(11) 0.0240(8) -0.0050(7) 0.0103(7) -0.0088(8)
C25_3 0.0333(10) 0.0463(12) 0.0280(9) -0.0031(8) 0.0167(8) -0.0108(9)

loop_
_atom_type_symbol
_atom_type_description
_atom_type_scat_dispersion_real
_atom_type_scat_dispersion_imag
_atom_type_scat_source
C C 0.0033 0.0016 'International Tables Vol C Tables 4.2.6.8 and 6.1.1.4'
H H 0.0000 0.0000 'International Tables Vol C Tables 4.2.6.8 and 6.1.1.4'
N N 0.0061 0.0033 'International Tables Vol C Tables 4.2.6.8 and 6.1.1.4'
O O 0.0106 0.0060 'International Tables Vol C Tables 4.2.6.8 and 6.1.1.4'
S S 0.1246 0.1234 'International Tables Vol C Tables 4.2.6.8 and 6.1.1.4'

loop_
_geom_angle_atom_site_label_1
_geom_angle_atom_site_label_2
_geom_angle_atom_site_label_3
_geom_angle
_geom_angle_site_symmetry_1
_geom_angle_site_symmetry_3
_geom_angle_publ_flag
C12_1 N11_1 H11_1 117.5 . . ?
C12_1 N11_1 C14_1 125.07(14) . . ?
C14_1 N11_1 H11_1 117.5 . . ?
N11_1 C12_1 S11_1 122.34(10) 4_565 . ?
N11_1 C12_1 S11_1 122.34(10) . . ?
N11_1 C12_1 N11_1 115.32(19) . 4_565 ?
C14_1 C13_1 H13_1 119.7 4_565 . ?
C14_1 C13_1 H13_1 119.7 . . ?
C14_1 C13_1 C14_1 120.7(2) . 4_565 ?
O12_1 C14_1 N11_1 116.23(14) . . ?
O12_1 C14_1 C13_1 126.89(15) . . ?
N11_1 C14_1 C13_1 116.87(15) . . ?
C12_2 N11_2 H11_2 117.7 . . ?
C12_2 N11_2 C14_2 124.66(14) . . ?
C14_2 N11_2 H11_2 117.7 . . ?
N11_2 C12_2 S11_2 122.23(9) . . ?
N11_2 C12_2 S11_2 122.23(9) 4_575 . ?
N11_2 C12_2 N11_2 115.51(19) 4_575 . ?
C14_2 C13_2 H13_2 119.8 4_575 . ?
C14_2 C13_2 H13_2 119.8 . . ?
C14_2 C13_2 C14_2 120.5(2) . 4_575 ?
O12_2 C14_2 N11_2 116.65(14) . . ?
O12_2 C14_2 C13_2 126.00(15) . . ?
C13_2 C14_2 N11_2 117.33(15) . . ?
C22_3 N21_3 H21_3 125.6 . . ?
C22_3 N21_3 C25_3 108.77(14) . . ?
C25_3 N21_3 H21_3 125.6 . . ?
C22_3 N23_3 H23_3 125.5 . . ?
C22_3 N23_3 C24_3 108.92(14) . . ?
C24_3 N23_3 H23_3 125.5 . . ?
N21_3 C22_3 N23_3 108.35(15) . . ?
N21_3 C22_3 H22_3 125.8 . . ?
N23_3 C22_3 H22_3 125.8 . . ?
N23_3 C24_3 H24_3 126.6 . . ?
C25_3 C24_3 N23_3 106.73(15) . . ?
C25_3 C24_3 H24_3 126.6 . . ?
N21_3 C25_3 H25_3 126.4 . . ?
C24_3 C25_3 N21_3 107.23(15) . . ?
C24_3 C25_3 H25_3 126.4 . . ?

loop_
_geom_bond_atom_site_label_1
_geom_bond_atom_site_label_2
_geom_bond_distance
_geom_bond_site_symmetry_2
_geom_bond_publ_flag
S11_1 C12_1 1.677(2) . ?
O12_1 C14_1 1.2671(19) . ?
N11_1 H11_1 0.8800 . ?
N11_1 C12_1 1.3540(17) . ?
N11_1 C14_1 1.393(2) . ?
C12_1 N11_1 1.3540(17) 4_565 ?
C13_1 H13_1 0.9500 . ?
C13_1 C14_1 1.3942(19) 4_565 ?
C13_1 C14_1 1.3942(19) . ?
S11_2 C12_2 1.674(2) . ?
O12_2 C14_2 1.2684(19) . ?
N11_2 H11_2 0.8800 . ?
N11_2 C12_2 1.3584(17) . ?
N11_2 C14_2 1.3916(19) . ?
C12_2 N11_2 1.3584(17) 4_575 ?
C13_2 H13_2 0.9500 . ?
C13_2 C14_2 1.3911(19) 4_575 ?
C13_2 C14_2 1.3911(19) . ?
N21_3 H21_3 0.8800 . ?
N21_3 C22_3 1.321(2) . ?
N21_3 C25_3 1.364(2) . ?
N23_3 H23_3 0.8800 . ?
N23_3 C22_3 1.325(2) . ?
N23_3 C24_3 1.366(2) . ?
C22_3 H22_3 0.9500 . ?
C24_3 H24_3 0.9500 . ?
C24_3 C25_3 1.348(2) . ?
C25_3 H25_3 0.9500 . ?

loop_
_geom_hbond_atom_site_label_D
_geom_hbond_atom_site_label_H
_geom_hbond_atom_site_label_A
_geom_hbond_distance_DH
_geom_hbond_distance_HA
_geom_hbond_distance_DA
_geom_hbond_angle_DHA
_geom_hbond_site_symmetry_A
N11_1 H11_1 O12_2 0.88 1.95 2.8240(17) 175.9 .
N11_2 H11_2 O12_1 0.88 1.92 2.8028(17) 178.6 .
N21_3 H21_3 O12_2 0.88 1.85 2.7108(17) 165.8 3_666
N23_3 H23_3 O12_1 0.88 1.83 2.6939(17) 167.6 3_667

loop_
_geom_torsion_atom_site_label_1
_geom_torsion_atom_site_label_2
_geom_torsion_atom_site_label_3
_geom_torsion_atom_site_label_4
_geom_torsion
_geom_torsion_site_symmetry_1
_geom_torsion_site_symmetry_2
_geom_torsion_site_symmetry_3
_geom_torsion_site_symmetry_4
_geom_torsion_publ_flag
C12_1 N11_1 C14_1 O12_1 176.70(17) . . . . ?
C12_1 N11_1 C14_1 C13_1 -2.6(3) . . . . ?
C14_1 N11_1 C12_1 S11_1 -176.38(13) . . . . ?
C14_1 N11_1 C12_1 N11_1 3.5(3) . . . 4_565 ?
C14_1 C13_1 C14_1 O12_1 -177.80(12) 4_565 . . . ?
C14_1 C13_1 C14_1 N11_1 1.4(3) 4_565 . . . ?
C12_2 N11_2 C14_2 O12_2 -177.22(16) . . . . ?
C12_2 N11_2 C14_2 C13_2 1.5(3) . . . . ?
C14_2 N11_2 C12_2 S11_2 176.75(13) . . . . ?
C14_2 N11_2 C12_2 N11_2 -1.1(3) . . . 4_575 ?
C14_2 C13_2 C14_2 O12_2 176.78(12) 4_575 . . . ?
C14_2 C13_2 C14_2 N11_2 -1.8(3) 4_575 . . . ?
N23_3 C24_3 C25_3 N21_3 -0.5(2) . . . . ?
C22_3 N21_3 C25_3 C24_3 0.4(2) . . . . ?
C22_3 N23_3 C24_3 C25_3 0.4(2) . . . . ?
C24_3 N23_3 C22_3 N21_3 -0.2(2) . . . . ?
C25_3 N21_3 C22_3 N23_3 -0.1(2) . . . . ?
